data_7227475
loop_
_publ_author_name
'Fang, Zheng'
'Hu, Wen-Li'
'Liu, De-Yong'
'Yu, Chu-Yi'
'Hu, Xiang-Guo'

_publ_section_title
;
 Synthesis of tetrazines from gem-difluoroalkenes under aerobic conditions
 at room temperature
;
_journal_issue 5
_journal_name_full 'Green Chem.'
_journal_page_first 1299
_journal_paper_doi 10.1039/C6GC03494B
_journal_volume 19
_journal_year 2017
_chemical_formula_moiety (C2N4)(C7H6Br)2
_chemical_formula_sum 'C16 H12 Br2 N4'
_chemical_formula_weight 420.12
_chemical_name_systematic 3,6-bis(4-bromophenyl)-1,2,4,5-tetrazine
_space_group_IT_number 14
_symmetry_cell_setting monoclinic
_symmetry_space_group_name_Hall '-P 2yn'
_symmetry_space_group_name_H-M 'P 1 21/n 1'
_atom_sites_solution_hydrogens geom
_atom_sites_solution_primary direct
_atom_sites_solution_secondary difmap
_audit_creation_method SHELXL-97
_audit_update_record
;
2016-09-25 deposited with the CCDC.
2017-01-18 downloaded from the CCDC.
;
_cell_angle_alpha 90.00
_cell_angle_beta 100.443(7)
_cell_angle_gamma 90.00
_cell_formula_units_Z 4
_cell_length_a 4.8044(3)
_cell_length_b 34.603(3)
_cell_length_c 9.8785(7)
_cell_measurement_reflns_used 3503
_cell_measurement_temperature 293(2)
_cell_measurement_theta_max 29.3396
_cell_measurement_theta_min 3.5327
_cell_volume 1615.1(2)
_computing_cell_refinement 'Bruker SAINT'
_computing_data_collection 'Bruker APEX2'
_computing_data_reduction 'Bruker SAINT'
_computing_molecular_graphics 'Bruker SHELXTL'
_computing_publication_material 'Bruker SHELXTL'
_computing_structure_refinement 'SHELXL-97 (Sheldrick, 2008)'
_computing_structure_solution 'SHELXS-97 (Sheldrick, 2008)'
_diffrn_ambient_temperature 293(2)
_diffrn_measured_fraction_theta_full 0.998
_diffrn_measured_fraction_theta_max 0.998
_diffrn_measurement_device_type 'Bruker APEX-II CCD'
_diffrn_measurement_method '\f and \w scans'
_diffrn_radiation_monochromator graphite
_diffrn_radiation_source 'fine-focus sealed tube'
_diffrn_radiation_type MoK\a
_diffrn_radiation_wavelength 0.71073
_diffrn_reflns_av_R_equivalents 0.0520
_diffrn_reflns_av_sigmaI/netI 0.0589
_diffrn_reflns_limit_h_max 5
_diffrn_reflns_limit_h_min -5
_diffrn_reflns_limit_k_max 41
_diffrn_reflns_limit_k_min -39
_diffrn_reflns_limit_l_max 11
_diffrn_reflns_limit_l_min -11
_diffrn_reflns_number 12743
_diffrn_reflns_theta_full 25.50
_diffrn_reflns_theta_max 25.50
_diffrn_reflns_theta_min 3.53
_exptl_absorpt_coefficient_mu 5.020
_exptl_absorpt_correction_T_max 0.5197
_exptl_absorpt_correction_T_min 0.3787
_exptl_absorpt_correction_type multi-scan
_exptl_absorpt_process_details sadabs
_exptl_crystal_colour colourless
_exptl_crystal_density_diffrn 1.728
_exptl_crystal_density_method 'not measured'
_exptl_crystal_description block
_exptl_crystal_F_000 824
_exptl_crystal_size_max 0.24
_exptl_crystal_size_mid 0.20
_exptl_crystal_size_min 0.15
_refine_diff_density_max 0.844
_refine_diff_density_min -0.595
_refine_diff_density_rms 0.136
_refine_ls_extinction_coef 0.0040(14)
_refine_ls_extinction_expression Fc^*^=kFc[1+0.001xFc^2^\l^3^/sin(2\q)]^-1/4^
_refine_ls_extinction_method SHELXL
_refine_ls_goodness_of_fit_ref 1.040
_refine_ls_hydrogen_treatment mixed
_refine_ls_matrix_type full
_refine_ls_number_parameters 200
_refine_ls_number_reflns 2996
_refine_ls_number_restraints 0
_refine_ls_restrained_S_all 1.040
_refine_ls_R_factor_all 0.1105
_refine_ls_R_factor_gt 0.0744
_refine_ls_shift/su_max 0.001
_refine_ls_shift/su_mean 0.000
_refine_ls_structure_factor_coef Fsqd
_refine_ls_weighting_details 'calc w=1/[\s^2^(Fo^2^)+(0.1294P)^2^+2.5938P] where P=(Fo^2^+2Fc^2^)/3'
_refine_ls_weighting_scheme calc
_refine_ls_wR_factor_gt 0.2029
_refine_ls_wR_factor_ref 0.2436
_reflns_number_gt 2010
_reflns_number_total 2996
_reflns_threshold_expression >2sigma(I)
_cod_data_source_file c6gc03494b2.cif
_cod_data_source_block fz1
_cod_depositor_comments
;
The following automatic conversions were performed:

'_symmetry_cell_setting' value 'Monoclinic' changed to 'monoclinic'
according to
/usr/data/users/saulius/crontab/automatic-downloads/rss-feeds/RSC/lib/dictionaries/cif_core.dic
dictionary named 'cif_core.dic' version 2.4.2 from 2011-04-26.

Automatic conversion script
Id: cif_fix_values 4268 2015-11-12 08:31:59Z antanas 

 Adding full bibliography for 7227474--7227475.cif.
;
_cod_original_cell_volume 1615.09(19)
_cod_original_sg_symbol_Hall -P2yn
_cod_original_sg_symbol_H-M P2(1)/n
_cod_database_code 7227475

loop_
_symmetry_equiv_pos_as_xyz
'x, y, z'
'-x+1/2, y+1/2, -z+1/2'
'-x, -y, -z'
'x-1/2, -y-1/2, z-1/2'

loop_
_atom_site_label
_atom_site_type_symbol
_atom_site_fract_x
_atom_site_fract_y
_atom_site_fract_z
_atom_site_U_iso_or_equiv
_atom_site_adp_type
_atom_site_occupancy
_atom_site_symmetry_multiplicity
_atom_site_calc_flag
_atom_site_refinement_flags
Br1 Br 1.43698(18) 1.02016(3) 0.72418(10) 0.0760(4) Uani 1 1 d .
Br2 Br 0.5817(2) 0.60258(3) 0.79538(9) 0.0817(5) Uani 1 1 d .
C1 C 1.1997(15) 0.9777(2) 0.7501(8) 0.0553(19) Uani 1 1 d .
C8 C 0.7853(14) 0.8490(3) 0.8662(7) 0.0549(19) Uani 1 1 d .
C7 C 0.6350(17) 0.8854(3) 0.8100(10) 0.074(3) Uani 1 1 d .
H7A H 0.5152 0.8941 0.8732 0.089 Uiso 1 1 calc R
H7B H 0.5136 0.8795 0.7228 0.089 Uiso 1 1 calc R
C9 C 1.0540(14) 0.7881(2) 0.9632(7) 0.0526(18) Uani 1 1 d .
C3 C 0.9764(15) 0.9396(3) 0.9000(8) 0.065(2) Uani 1 1 d .
H3 H 0.9479 0.9337 0.9883 0.078 Uiso 1 1 calc R
C4 C 0.8355(14) 0.9180(3) 0.7885(8) 0.058(2) Uani 1 1 d .
C2 C 1.1542(16) 0.9689(3) 0.8817(7) 0.059(2) Uani 1 1 d .
H2 H 1.2453 0.9830 0.9570 0.071 Uiso 1 1 calc R
C6 C 1.0649(16) 0.9564(3) 0.6396(7) 0.058(2) Uani 1 1 d .
H6 H 1.0980 0.9618 0.5516 0.070 Uiso 1 1 calc R
C13 C 0.7350(16) 0.6638(3) 0.9862(7) 0.056(2) Uani 1 1 d .
H13 H 0.6135 0.6515 1.0358 0.067 Uiso 1 1 calc R
N4 N 1.1091(13) 0.8019(2) 0.8452(7) 0.0627(17) Uani 1 1 d .
C12 C 0.8758(14) 0.6967(2) 1.0366(7) 0.0526(18) Uani 1 1 d .
H12 H 0.8487 0.7064 1.1210 0.063 Uiso 1 1 calc R
C14 C 0.7746(15) 0.6491(2) 0.8621(7) 0.0510(17) Uani 1 1 d .
C15 C 0.9562(17) 0.6672(3) 0.7893(7) 0.063(2) Uani 1 1 d .
H15 H 0.9847 0.6570 0.7059 0.076 Uiso 1 1 calc R
C16 C 1.0932(16) 0.6999(3) 0.8386(8) 0.069(3) Uani 1 1 d .
H16 H 1.2130 0.7120 0.7877 0.083 Uiso 1 1 calc R
C10 C 1.2114(18) 0.7519(3) 1.0195(10) 0.076(3) Uani 1 1 d .
H10A H 1.3979 0.7520 0.9949 0.091 Uiso 1 1 calc R
H10B H 1.2357 0.7521 1.1191 0.091 Uiso 1 1 calc R
C11 C 1.0579(14) 0.7158(3) 0.9652(7) 0.0546(19) Uani 1 1 d .
N1 N 0.7267(15) 0.8347(3) 0.9813(7) 0.072(2) Uani 1 1 d .
N2 N 0.8677(15) 0.8030(3) 1.0322(6) 0.071(2) Uani 1 1 d .
N3 N 0.9692(14) 0.8338(2) 0.7951(6) 0.0632(18) Uani 1 1 d .
C5 C 0.8836(16) 0.9275(2) 0.6585(8) 0.060(2) Uani 1 1 d .
H5 H 0.7902 0.9138 0.5826 0.072 Uiso 1 1 calc R

loop_
_atom_site_aniso_label
_atom_site_aniso_U_11
_atom_site_aniso_U_22
_atom_site_aniso_U_33
_atom_site_aniso_U_23
_atom_site_aniso_U_13
_atom_site_aniso_U_12
Br1 0.0687(7) 0.0543(7) 0.1013(8) 0.0166(5) 0.0058(5) -0.0022(4)
Br2 0.1068(8) 0.0511(7) 0.0825(7) -0.0115(4) 0.0049(5) 0.0027(5)
C1 0.048(4) 0.042(5) 0.073(5) 0.001(4) 0.004(3) 0.009(3)
C8 0.043(4) 0.056(6) 0.068(4) -0.008(4) 0.016(3) -0.010(4)
C7 0.054(4) 0.059(7) 0.109(7) 0.000(5) 0.014(4) 0.006(4)
C9 0.052(4) 0.043(5) 0.061(4) 0.000(3) 0.007(3) -0.021(3)
C3 0.063(4) 0.075(7) 0.055(4) 0.014(4) 0.010(3) 0.002(5)
C4 0.047(4) 0.058(6) 0.067(5) 0.002(4) 0.008(3) 0.007(4)
C2 0.061(4) 0.056(6) 0.055(4) -0.012(4) -0.002(3) 0.002(4)
C6 0.075(5) 0.050(6) 0.049(4) 0.003(3) 0.009(3) 0.009(4)
C13 0.061(4) 0.056(6) 0.053(4) 0.010(3) 0.018(3) -0.001(4)
N4 0.069(4) 0.049(5) 0.076(4) 0.004(3) 0.028(3) 0.002(3)
C12 0.056(4) 0.050(5) 0.053(4) -0.004(3) 0.014(3) 0.004(4)
C14 0.058(4) 0.039(5) 0.056(4) 0.004(3) 0.008(3) 0.005(3)
C15 0.070(5) 0.071(7) 0.050(4) 0.005(4) 0.020(3) 0.016(5)
C16 0.051(4) 0.093(8) 0.065(5) 0.032(5) 0.018(3) 0.005(5)
C10 0.058(5) 0.069(7) 0.092(6) 0.022(5) -0.010(4) -0.011(4)
C11 0.046(4) 0.060(6) 0.055(4) 0.020(4) 0.004(3) 0.005(4)
N1 0.070(4) 0.086(7) 0.067(4) -0.002(4) 0.030(3) -0.003(4)
N2 0.076(4) 0.081(6) 0.061(4) 0.007(4) 0.021(3) -0.006(4)
N3 0.072(4) 0.062(5) 0.061(4) 0.009(3) 0.028(3) 0.011(4)
C5 0.066(5) 0.043(5) 0.068(5) -0.014(4) 0.000(3) 0.010(4)

loop_
_atom_type_symbol
_atom_type_description
_atom_type_scat_dispersion_real
_atom_type_scat_dispersion_imag
_atom_type_scat_source
C C 0.0033 0.0016 'International Tables Vol C Tables 4.2.6.8 and 6.1.1.4'
H H 0.0000 0.0000 'International Tables Vol C Tables 4.2.6.8 and 6.1.1.4'
N N 0.0061 0.0033 'International Tables Vol C Tables 4.2.6.8 and 6.1.1.4'
Br Br -0.2901 2.4595 'International Tables Vol C Tables 4.2.6.8 and 6.1.1.4'

loop_
_geom_angle_atom_site_label_1
_geom_angle_atom_site_label_2
_geom_angle_atom_site_label_3
_geom_angle
C6 C1 C2 119.4(8)
C6 C1 Br1 120.9(6)
C2 C1 Br1 119.7(6)
N1 C8 N3 125.1(8)
N1 C8 C7 117.9(7)
N3 C8 C7 117.0(7)
C8 C7 C4 113.5(6)
C8 C7 H7A 108.9
C4 C7 H7A 108.9
C8 C7 H7B 108.9
C4 C7 H7B 108.9
H7A C7 H7B 107.7
N2 C9 N4 125.0(8)
N2 C9 C10 118.1(7)
N4 C9 C10 116.9(7)
C2 C3 C4 121.3(7)
C2 C3 H3 119.4
C4 C3 H3 119.4
C5 C4 C3 117.8(8)
C5 C4 C7 121.4(8)
C3 C4 C7 120.8(7)
C3 C2 C1 119.8(7)
C3 C2 H2 120.1
C1 C2 H2 120.1
C5 C6 C1 120.4(7)
C5 C6 H6 119.8
C1 C6 H6 119.8
C12 C13 C14 119.5(7)
C12 C13 H13 120.2
C14 C13 H13 120.2
C9 N4 N3 116.9(6)
C13 C12 C11 121.8(7)
C13 C12 H12 119.1
C11 C12 H12 119.1
C13 C14 C15 120.0(8)
C13 C14 Br2 118.9(6)
C15 C14 Br2 121.1(6)
C16 C15 C14 120.4(7)
C16 C15 H15 119.8
C14 C15 H15 119.8
C15 C16 C11 121.2(7)
C15 C16 H16 119.4
C11 C16 H16 119.4
C11 C10 C9 112.1(6)
C11 C10 H10A 109.2
C9 C10 H10A 109.2
C11 C10 H10B 109.2
C9 C10 H10B 109.2
H10A C10 H10B 107.9
C12 C11 C16 117.0(8)
C12 C11 C10 122.1(7)
C16 C11 C10 120.9(7)
C8 N1 N2 117.3(7)
C9 N2 N1 117.9(7)
C8 N3 N4 117.7(6)
C6 C5 C4 121.3(7)
C6 C5 H5 119.4
C4 C5 H5 119.4

loop_
_geom_bond_atom_site_label_1
_geom_bond_atom_site_label_2
_geom_bond_distance
Br1 C1 1.904(8)
Br2 C14 1.913(8)
C1 C6 1.379(11)
C1 C2 1.391(11)
C8 N1 1.316(10)
C8 N3 1.331(9)
C8 C7 1.507(12)
C7 C4 1.524(12)
C7 H7A 0.9700
C7 H7B 0.9700
C9 N2 1.324(10)
C9 N4 1.328(9)
C9 C10 1.516(11)
C3 C2 1.359(11)
C3 C4 1.399(11)
C3 H3 0.9300
C4 C5 1.384(11)
C2 H2 0.9300
C6 C5 1.362(12)
C6 H6 0.9300
C13 C12 1.370(11)
C13 C14 1.372(10)
C13 H13 0.9300
N4 N3 1.341(9)
C12 C11 1.388(10)
C12 H12 0.9300
C14 C15 1.378(11)
C15 C16 1.354(13)
C15 H15 0.9300
C16 C11 1.405(11)
C16 H16 0.9300
C10 C11 1.500(12)
C10 H10A 0.9700
C10 H10B 0.9700
N1 N2 1.339(11)
C5 H5 0.9300

loop_
_geom_torsion_atom_site_label_1
_geom_torsion_atom_site_label_2
_geom_torsion_atom_site_label_3
_geom_torsion_atom_site_label_4
_geom_torsion
N1 C8 C7 C4 123.8(8)
N3 C8 C7 C4 -55.8(10)
C2 C3 C4 C5 0.1(12)
C2 C3 C4 C7 -179.6(8)
C8 C7 C4 C5 103.5(9)
C8 C7 C4 C3 -76.8(10)
C4 C3 C2 C1 -0.3(12)
C6 C1 C2 C3 -0.5(12)
Br1 C1 C2 C3 177.5(6)
C2 C1 C6 C5 1.5(12)
Br1 C1 C6 C5 -176.4(6)
N2 C9 N4 N3 1.8(11)
C10 C9 N4 N3 179.7(7)
C14 C13 C12 C11 0.3(11)
C12 C13 C14 C15 0.4(11)
C12 C13 C14 Br2 178.8(6)
C13 C14 C15 C16 -1.0(12)
Br2 C14 C15 C16 -179.3(6)
C14 C15 C16 C11 0.9(12)
N2 C9 C10 C11 89.7(9)
N4 C9 C10 C11 -88.4(9)
C13 C12 C11 C16 -0.3(10)
C13 C12 C11 C10 179.7(7)
C15 C16 C11 C12 -0.3(11)
C15 C16 C11 C10 179.7(8)
C9 C10 C11 C12 -94.6(9)
C9 C10 C11 C16 85.4(10)
N3 C8 N1 N2 1.5(12)
C7 C8 N1 N2 -178.1(7)
N4 C9 N2 N1 -1.3(12)
C10 C9 N2 N1 -179.2(7)
C8 N1 N2 C9 -0.4(11)
N1 C8 N3 N4 -1.0(12)
C7 C8 N3 N4 178.6(7)
C9 N4 N3 C8 -0.7(11)
C1 C6 C5 C4 -1.8(12)
C3 C4 C5 C6 0.9(12)
C7 C4 C5 C6 -179.4(8)
